data_2244190
loop_
_publ_author_name
'Stapf, Manuel'
'Leibiger, Betty'
'Schwarzer, Anke'
'Mazik, Monika'

_publ_section_title
;
 Crystal structures of
 2-[3,5-bis(bromomethyl)-2,4,6-triethylbenzyl]isoindoline-1,3-dione and
 2-{5-(bromomethyl)-3-[(1,3-dioxoisoindolin-2-yl)methyl]-2,4,6-triethylbenzyl}isoindoline-1,3-dione
;
_journal_coeditor_code ZQ2264
_journal_issue 9
_journal_name_full 'Acta Crystallographica Section E'
_journal_page_first 919
_journal_page_last 923
_journal_paper_doi 10.1107/S205698902100788X
_journal_volume 77
_journal_year 2021
_chemical_formula_iupac 'C23 H25 Br2 N O2'
_chemical_formula_moiety 'C23 H25 Br2 N O2'
_chemical_formula_sum 'C23 H25 Br2 N O2'
_chemical_formula_weight 507.26
_chemical_name_systematic
;
2-[3,5-Bis(bromomethyl)-2,4,6-triethylbenzyl]isoindoline-1,3-dione
;
_space_group_crystal_system monoclinic
_space_group_IT_number 14
_space_group_name_Hall '-P 2yn'
_space_group_name_H-M_alt 'P 1 21/n 1'
_atom_sites_solution_hydrogens geom
_audit_creation_method SHELXL-2018/3
_cell_angle_alpha 90
_cell_angle_beta 106.099(15)
_cell_angle_gamma 90
_cell_formula_units_Z 8
_cell_length_a 13.367(2)
_cell_length_b 19.966(3)
_cell_length_c 16.919(4)
_cell_measurement_reflns_used 2236
_cell_measurement_temperature 153(2)
_cell_measurement_theta_max 25.70
_cell_measurement_theta_min 2.57
_cell_volume 4338.4(14)
_computing_cell_refinement
;
X-AREA (Stoe, 2009)
;
_computing_data_collection
;
X-AREA (Stoe, 2009)
;
_computing_data_reduction
;
X-RED (Stoe, 2009)
;
_computing_molecular_graphics
;
XP (Sheldrick, 2008)
;
_computing_publication_material
;
<i>WinGX</i> (Farrugia, 2012), <i>publCIF</i> (Westrip, 2010)
and <i>shelXle</i>
(H\"ubschle <i>et al.</i>,  2011)
;
_computing_structure_refinement
;
<i>SHELXL2018/3</i> (Sheldrick, 2015b)
;
_computing_structure_solution
;
<i>SHELXT2018/2</i> (Sheldrick, 2015a)
;
_diffrn_ambient_temperature 153(2)
_diffrn_detector 'image plate (34 cm diameter)'
_diffrn_detector_area_resol_mean 6.67
_diffrn_measured_fraction_theta_full 0.999
_diffrn_measured_fraction_theta_max 0.998
_diffrn_measurement_device '2-circle goniometer'
_diffrn_measurement_device_type 'STOE IPDS 2T'
_diffrn_measurement_method 'rotation method'
_diffrn_radiation_monochromator 'plane graphite'
_diffrn_radiation_type 'Mo K\a'
_diffrn_radiation_wavelength 0.71073
_diffrn_reflns_av_R_equivalents 0.0672
_diffrn_reflns_av_unetI/netI 0.0398
_diffrn_reflns_limit_h_max 16
_diffrn_reflns_limit_h_min -16
_diffrn_reflns_limit_k_max 24
_diffrn_reflns_limit_k_min -24
_diffrn_reflns_limit_l_max 20
_diffrn_reflns_limit_l_min -20
_diffrn_reflns_number 48044
_diffrn_reflns_theta_full 25.242
_diffrn_reflns_theta_max 25.999
_diffrn_reflns_theta_min 2.584
_diffrn_source 'sealed X-ray tube, 12 x 0.4 mm long-fine focus'
_diffrn_source_current 40
_diffrn_source_power 2.000
_diffrn_source_voltage 50
_exptl_absorpt_coefficient_mu 3.755
_exptl_absorpt_correction_T_max 0.4722
_exptl_absorpt_correction_T_min 0.3236
_exptl_absorpt_correction_type integration
_exptl_crystal_colour colorless
_exptl_crystal_density_diffrn 1.553
_exptl_crystal_description piece
_exptl_crystal_F_000 2048
_exptl_crystal_size_max 0.400
_exptl_crystal_size_mid 0.230
_exptl_crystal_size_min 0.170
_refine_diff_density_max 0.776
_refine_diff_density_min -0.846
_refine_ls_extinction_method none
_refine_ls_goodness_of_fit_ref 1.021
_refine_ls_hydrogen_treatment constr
_refine_ls_matrix_type full
_refine_ls_number_parameters 516
_refine_ls_number_reflns 8523
_refine_ls_number_restraints 5
_refine_ls_restrained_S_all 1.021
_refine_ls_R_factor_all 0.0674
_refine_ls_R_factor_gt 0.0355
_refine_ls_shift/su_max 0.001
_refine_ls_shift/su_mean 0.000
_refine_ls_structure_factor_coef Fsqd
_refine_ls_weighting_details 'w=1/[\s^2^(Fo^2^)+(0.0287P)^2^+3.7348P] where P=(Fo^2^+2Fc^2^)/3'
_refine_ls_weighting_scheme calc
_refine_ls_wR_factor_gt 0.0686
_refine_ls_wR_factor_ref 0.0798
_reflns_number_gt 5961
_reflns_number_total 8523
_reflns_threshold_expression 'I > 2\s(I)'
_cod_data_source_file zq2264sup1.cif
_cod_data_source_block 1
_cod_original_cell_volume 4338.5(14)
_cod_original_sg_symbol_H-M 'P 21/n'
_cod_database_code 2244190
_shelx_space_group_comment
;
The symmetry employed for this shelxl refinement is uniquely defined
by the following loop, which should always be used as a source of
symmetry information in preference to the above space-group names.
They are only intended as comments.
;
_shelx_estimated_absorpt_t_min 0.315
_shelx_estimated_absorpt_t_max 0.568

loop_
_space_group_symop_operation_xyz
'x, y, z'
'-x+1/2, y+1/2, -z+1/2'
'-x, -y, -z'
'x-1/2, -y-1/2, z-1/2'

loop_
_atom_site_type_symbol
_atom_site_label
_atom_site_fract_x
_atom_site_fract_y
_atom_site_fract_z
_atom_site_U_iso_or_equiv
_atom_site_adp_type
_atom_site_calc_flag
_atom_site_occupancy
_atom_site_disorder_assembly
_atom_site_disorder_group
Br Br1A 0.16416(3) 0.64628(2) 0.09609(2) 0.04094(10) Uani d 1 . .
Br Br2A 0.55611(3) 0.52669(2) 0.36556(3) 0.05486(13) Uani d 1 . .
O O1A 0.1498(2) 0.36605(13) 0.49979(14) 0.0395(6) Uani d 1 . .
O O2A 0.1109(2) 0.57148(12) 0.37508(16) 0.0469(7) Uani d 1 . .
N N1A 0.1343(2) 0.46167(13) 0.41932(16) 0.0279(6) Uani d 1 . .
C C1A 0.2142(2) 0.51420(15) 0.16832(19) 0.0235(7) Uani d 1 . .
C C2A 0.3218(2) 0.50277(15) 0.19315(19) 0.0246(7) Uani d 1 . .
C C3A 0.3659(2) 0.46791(15) 0.26682(19) 0.0241(7) Uani d 1 . .
C C4A 0.3024(2) 0.44455(15) 0.31516(18) 0.0229(7) Uani d 1 . .
C C5A 0.1951(2) 0.45732(15) 0.29062(18) 0.0225(7) Uani d 1 . .
C C6A 0.1501(2) 0.49312(15) 0.21738(18) 0.0230(7) Uani d 1 . .
C C7A 0.1661(3) 0.54733(15) 0.0867(2) 0.0287(7) Uani d 1 . .
H H7A 0.093934 0.530854 0.064312 0.034 Uiso calc 1 . .
H H7B 0.205959 0.534699 0.047632 0.034 Uiso calc 1 . .
C C8A 0.3894(3) 0.52472(18) 0.1391(2) 0.0340(8) Uani d 1 . .
H H8A 0.459884 0.535976 0.174052 0.041 Uiso calc 1 . .
H H8B 0.359230 0.565484 0.108240 0.041 Uiso calc 1 . .
C C9A 0.3974(3) 0.4693(2) 0.0781(2) 0.0448(10) Uani d 1 . .
H H9A 0.441493 0.484750 0.044129 0.067 Uiso calc 1 . .
H H9B 0.327785 0.458744 0.042768 0.067 Uiso calc 1 . .
H H9C 0.428167 0.429159 0.108595 0.067 Uiso calc 1 . .
C C10A 0.4810(3) 0.45441(16) 0.2934(2) 0.0308(8) Uani d 1 . .
H H10A 0.507217 0.450900 0.244241 0.037 Uiso calc 1 . .
H H10B 0.494319 0.411194 0.323135 0.037 Uiso calc 1 . .
C C11A 0.3497(3) 0.40134(16) 0.39013(19) 0.0269(7) Uani d 1 . .
H H11A 0.308225 0.406023 0.430053 0.032 Uiso calc 1 . .
H H11B 0.421453 0.416754 0.417113 0.032 Uiso calc 1 . .
C C12A 0.3520(3) 0.32768(17) 0.3655(2) 0.0347(8) Uani d 1 . .
H H12A 0.392091 0.301699 0.412842 0.052 Uiso calc 1 . .
H H12B 0.384727 0.323864 0.320503 0.052 Uiso calc 1 . .
H H12C 0.280706 0.310351 0.347287 0.052 Uiso calc 1 . .
C C13A 0.1249(3) 0.42863(16) 0.33988(19) 0.0270(7) Uani d 1 . .
H H13A 0.051651 0.431931 0.306061 0.032 Uiso calc 1 . .
H H13B 0.141356 0.380507 0.350038 0.032 Uiso calc 1 . .
C C14A 0.1440(3) 0.42633(18) 0.4930(2) 0.0301(8) Uani d 1 . .
C C15A 0.1469(3) 0.47882(19) 0.5564(2) 0.0329(8) Uani d 1 . .
C C16A 0.1600(3) 0.4726(2) 0.6405(2) 0.0425(9) Uani d 1 . .
H H16A 0.165391 0.430161 0.666754 0.051 Uiso calc 1 . .
C C17A 0.1650(3) 0.5332(2) 0.6847(2) 0.0499(11) Uani d 1 . .
H H17A 0.174875 0.531280 0.742489 0.060 Uiso calc 1 . .
C C18A 0.1561(3) 0.5948(2) 0.6471(3) 0.0508(10) Uani d 1 . .
H H18A 0.160339 0.634344 0.679134 0.061 Uiso calc 1 . .
C C19A 0.1409(3) 0.5999(2) 0.5630(2) 0.0464(10) Uani d 1 . .
H H19A 0.133774 0.642245 0.536402 0.056 Uiso calc 1 . .
C C20A 0.1366(3) 0.54083(18) 0.5190(2) 0.0345(8) Uani d 1 . .
C C21A 0.1250(3) 0.53045(18) 0.4296(2) 0.0328(8) Uani d 1 . .
C C22A 0.0342(2) 0.50790(17) 0.1894(2) 0.0286(7) Uani d 1 . .
H H22A 0.022597 0.549713 0.156644 0.034 Uiso calc 1 . .
H H22B 0.008679 0.515234 0.238308 0.034 Uiso calc 1 . .
C C23A -0.0282(3) 0.45160(19) 0.1379(2) 0.0377(9) Uani d 1 . .
H H23A -0.101033 0.465459 0.116564 0.057 Uiso calc 1 . .
H H23B -0.024207 0.411552 0.172112 0.057 Uiso calc 1 . .
H H23C 0.000531 0.441538 0.091847 0.057 Uiso calc 1 . .
Br Br1B 0.67396(3) 0.39932(2) 0.09585(2) 0.04119(10) Uani d 1 . .
Br Br2B 1.04422(3) 0.25251(2) 0.36780(2) 0.03582(9) Uani d 1 . .
O O1B 0.6272(2) 0.11607(13) 0.48916(16) 0.0435(7) Uani d 1 . .
O O2B 0.61521(19) 0.32716(12) 0.38071(14) 0.0350(6) Uani d 1 . .
N N1B 0.6197(2) 0.21507(14) 0.41532(16) 0.0300(6) Uani d 1 . .
C C1B 0.7055(2) 0.26581(14) 0.16601(18) 0.0225(7) Uani d 1 . .
C C2B 0.8113(2) 0.24748(15) 0.19156(18) 0.0234(6) Uani d 1 . .
C C3B 0.8472(2) 0.20833(15) 0.26292(18) 0.0236(7) Uani d 1 . .
C C4B 0.7787(3) 0.18849(15) 0.30865(19) 0.0252(7) Uani d 1 . .
C C5B 0.6737(2) 0.20943(15) 0.28466(19) 0.0245(7) Uani d 1 . .
C C6B 0.6371(2) 0.24923(16) 0.21354(18) 0.0249(7) Uani d 1 . .
C C7B 0.6642(3) 0.30068(16) 0.0850(2) 0.0295(7) Uani d 1 . .
H H7C 0.590476 0.287854 0.060999 0.035 Uiso calc 1 . .
H H7D 0.703943 0.285679 0.046832 0.035 Uiso calc 1 . .
C C8B 0.8845(3) 0.26902(16) 0.14208(19) 0.0279(7) Uani d 1 . .
H H8C 0.954519 0.277115 0.179979 0.033 Uiso calc 1 . .
H H8D 0.859366 0.311679 0.113665 0.033 Uiso calc 1 . .
C C9B 0.8929(3) 0.21651(19) 0.0782(2) 0.0359(8) Uani d 1 . .
H H9D 0.939746 0.232899 0.047079 0.054 Uiso calc 1 . .
H H9E 0.823776 0.208315 0.040526 0.054 Uiso calc 1 . .
H H9F 0.920501 0.174702 0.106241 0.054 Uiso calc 1 . .
C C10B 0.9591(3) 0.18730(17) 0.2891(2) 0.0300(7) Uani d 1 . .
H H10C 0.985816 0.183927 0.240246 0.036 Uiso calc 1 . .
H H10D 0.964949 0.142577 0.315289 0.036 Uiso calc 1 . .
C C11B 0.8180(3) 0.14231(16) 0.3819(2) 0.0311(8) Uani d 0.820(6) A 1
H H11C 0.891146 0.153595 0.410628 0.037 Uiso calc 0.820(6) A 1
H H11D 0.775821 0.148948 0.421073 0.037 Uiso calc 0.820(6) A 1
C C12B 0.8113(4) 0.0699(2) 0.3550(3) 0.0406(12) Uani d 0.820(6) A 1
H H12D 0.848945 0.041825 0.401198 0.061 Uiso calc 0.820(6) A 1
H H12E 0.842563 0.064919 0.309354 0.061 Uiso calc 0.820(6) A 1
H H12F 0.738156 0.056104 0.337049 0.061 Uiso calc 0.820(6) A 1
C C11C 0.8180(3) 0.14231(16) 0.3819(2) 0.0311(8) Uani d 0.180(6) A 2
H H11E 0.758897 0.115163 0.388690 0.037 Uiso calc 0.180(6) A 2
H H11F 0.869688 0.111156 0.370233 0.037 Uiso calc 0.180(6) A 2
C C12C 0.8641(17) 0.1758(10) 0.4567(12) 0.0406(12) Uani d 0.180(6) A 2
H H12G 0.932253 0.193439 0.455771 0.061 Uiso calc 0.180(6) A 2
H H12H 0.872996 0.144431 0.502612 0.061 Uiso calc 0.180(6) A 2
H H12I 0.819208 0.212918 0.463481 0.061 Uiso calc 0.180(6) A 2
C C13B 0.5994(3) 0.18597(17) 0.3324(2) 0.0330(8) Uani d 1 . .
H H13C 0.527408 0.197432 0.300662 0.040 Uiso calc 1 . .
H H13D 0.603806 0.136584 0.337432 0.040 Uiso calc 1 . .
C C14B 0.6311(3) 0.17670(19) 0.4873(2) 0.0333(8) Uani d 1 . .
C C15B 0.6500(3) 0.22625(19) 0.5562(2) 0.0335(8) Uani d 1 . .
C C16B 0.6689(3) 0.2166(2) 0.6403(2) 0.0412(9) Uani d 1 . .
H H16B 0.671296 0.173089 0.663423 0.049 Uiso calc 1 . .
C C17B 0.6840(3) 0.2739(2) 0.6891(2) 0.0480(10) Uani d 1 . .
H H17B 0.696999 0.269143 0.746899 0.058 Uiso calc 1 . .
C C18B 0.6808(3) 0.3374(2) 0.6561(2) 0.0464(10) Uani d 1 . .
H H18B 0.691568 0.375124 0.691637 0.056 Uiso calc 1 . .
C C19B 0.6621(3) 0.3470(2) 0.5715(2) 0.0398(9) Uani d 1 . .
H H19B 0.659735 0.390576 0.548338 0.048 Uiso calc 1 . .
C C20B 0.6471(2) 0.29004(18) 0.5229(2) 0.0305(8) Uani d 1 . .
C C21B 0.6258(3) 0.28343(18) 0.4321(2) 0.0300(7) Uani d 1 . .
C C22B 0.5264(2) 0.27532(17) 0.1873(2) 0.0303(7) Uani d 1 . .
H H22C 0.525540 0.319108 0.159625 0.036 Uiso calc 1 . .
H H22D 0.502198 0.282707 0.236834 0.036 Uiso calc 1 . .
C C23B 0.4509(3) 0.2279(2) 0.1292(3) 0.0509(10) Uani d 1 . .
H H23D 0.382770 0.249568 0.109135 0.076 Uiso calc 1 . .
H H23E 0.443652 0.186717 0.158665 0.076 Uiso calc 1 . .
H H23F 0.477779 0.216890 0.082429 0.076 Uiso calc 1 . .

loop_
_atom_site_aniso_label
_atom_site_aniso_U_11
_atom_site_aniso_U_22
_atom_site_aniso_U_33
_atom_site_aniso_U_12
_atom_site_aniso_U_13
_atom_site_aniso_U_23
Br1A 0.0464(2) 0.02807(18) 0.0440(2) 0.00305(16) 0.00543(18) 0.01000(16)
Br2A 0.0321(2) 0.0477(2) 0.0728(3) -0.00696(19) -0.0055(2) -0.0089(2)
O1A 0.0469(16) 0.0415(16) 0.0306(13) 0.0038(12) 0.0115(12) 0.0086(11)
O2A 0.071(2) 0.0318(14) 0.0397(15) -0.0018(13) 0.0188(14) -0.0002(12)
N1A 0.0324(16) 0.0302(15) 0.0227(15) 0.0005(12) 0.0101(12) -0.0010(11)
C1A 0.0253(17) 0.0222(16) 0.0208(16) 0.0018(13) 0.0025(14) -0.0012(12)
C2A 0.0266(17) 0.0223(16) 0.0258(17) -0.0007(13) 0.0088(14) 0.0017(13)
C3A 0.0245(17) 0.0196(15) 0.0269(17) 0.0006(13) 0.0050(14) -0.0006(13)
C4A 0.0255(17) 0.0202(15) 0.0212(16) 0.0011(13) 0.0038(14) 0.0005(12)
C5A 0.0266(17) 0.0221(16) 0.0197(16) -0.0018(13) 0.0077(14) -0.0040(12)
C6A 0.0236(17) 0.0225(16) 0.0228(16) -0.0021(13) 0.0064(13) -0.0041(12)
C7A 0.0315(19) 0.0252(17) 0.0277(18) -0.0023(14) 0.0053(15) 0.0015(13)
C8A 0.0294(19) 0.040(2) 0.036(2) 0.0003(16) 0.0132(16) 0.0146(16)
C9A 0.045(2) 0.060(3) 0.037(2) 0.012(2) 0.0224(19) 0.0108(19)
C10A 0.0281(18) 0.0292(18) 0.0348(19) 0.0012(14) 0.0085(16) 0.0042(14)
C11A 0.0277(18) 0.0311(18) 0.0218(16) 0.0030(14) 0.0064(14) 0.0042(13)
C12A 0.042(2) 0.0290(18) 0.035(2) 0.0035(16) 0.0134(17) 0.0081(15)
C13A 0.0275(18) 0.0289(17) 0.0242(17) -0.0044(14) 0.0067(14) -0.0029(13)
C14A 0.0238(18) 0.039(2) 0.0276(18) 0.0007(15) 0.0073(15) 0.0033(15)
C15A 0.0201(17) 0.052(2) 0.0268(18) 0.0008(16) 0.0077(15) -0.0071(16)
C16A 0.030(2) 0.069(3) 0.030(2) 0.0015(19) 0.0101(17) 0.0015(18)
C17A 0.034(2) 0.088(3) 0.028(2) 0.000(2) 0.0076(18) -0.021(2)
C18A 0.043(2) 0.063(3) 0.046(2) 0.001(2) 0.011(2) -0.018(2)
C19A 0.048(2) 0.051(2) 0.041(2) -0.002(2) 0.0139(19) -0.0153(18)
C20A 0.0280(19) 0.043(2) 0.033(2) -0.0020(16) 0.0103(16) -0.0088(16)
C21A 0.032(2) 0.0351(19) 0.032(2) -0.0004(16) 0.0108(16) -0.0045(16)
C22A 0.0253(18) 0.0331(18) 0.0270(17) 0.0023(14) 0.0065(15) 0.0018(14)
C23A 0.030(2) 0.047(2) 0.0321(19) -0.0074(16) 0.0024(16) -0.0016(16)
Br1B 0.0400(2) 0.03334(19) 0.0493(2) 0.00394(16) 0.01081(18) 0.01429(17)
Br2B 0.02973(18) 0.03980(19) 0.03393(18) -0.00315(16) 0.00217(14) 0.00055(16)
O1B 0.0527(17) 0.0392(16) 0.0448(16) 0.0032(12) 0.0235(14) 0.0156(12)
O2B 0.0387(15) 0.0312(13) 0.0352(14) 0.0064(11) 0.0103(12) 0.0097(11)
N1B 0.0348(16) 0.0324(16) 0.0262(15) 0.0013(13) 0.0143(13) 0.0062(12)
C1B 0.0263(17) 0.0190(16) 0.0208(15) -0.0025(12) 0.0040(13) -0.0025(12)
C2B 0.0260(16) 0.0220(15) 0.0222(15) -0.0020(13) 0.0069(13) -0.0037(13)
C3B 0.0257(17) 0.0216(16) 0.0225(16) 0.0028(13) 0.0050(14) -0.0008(12)
C4B 0.0316(18) 0.0207(16) 0.0233(17) 0.0031(13) 0.0078(14) 0.0008(13)
C5B 0.0286(18) 0.0226(16) 0.0237(16) -0.0018(13) 0.0098(14) -0.0008(13)
C6B 0.0250(16) 0.0229(15) 0.0249(16) -0.0033(14) 0.0038(13) -0.0046(13)
C7B 0.0294(18) 0.0323(18) 0.0255(18) -0.0010(15) 0.0051(15) 0.0039(14)
C8B 0.0226(17) 0.0338(19) 0.0263(17) -0.0036(14) 0.0055(14) 0.0015(13)
C9B 0.035(2) 0.047(2) 0.0301(19) -0.0016(17) 0.0163(17) -0.0055(16)
C10B 0.0308(19) 0.0307(18) 0.0270(18) 0.0026(14) 0.0053(15) 0.0007(14)
C11B 0.034(2) 0.0302(18) 0.0283(18) 0.0065(15) 0.0074(15) 0.0040(14)
C12B 0.060(3) 0.026(2) 0.036(2) 0.003(2) 0.014(2) 0.0077(18)
C11C 0.034(2) 0.0302(18) 0.0283(18) 0.0065(15) 0.0074(15) 0.0040(14)
C12C 0.060(3) 0.026(2) 0.036(2) 0.003(2) 0.014(2) 0.0077(18)
C13B 0.036(2) 0.0332(19) 0.0325(19) 0.0000(15) 0.0147(16) 0.0054(15)
C14B 0.031(2) 0.040(2) 0.034(2) 0.0050(16) 0.0170(17) 0.0130(16)
C15B 0.0236(18) 0.050(2) 0.0293(19) 0.0047(16) 0.0111(15) 0.0062(16)
C16B 0.034(2) 0.059(3) 0.033(2) 0.0056(18) 0.0145(17) 0.0122(19)
C17B 0.041(2) 0.077(3) 0.026(2) 0.011(2) 0.0108(18) 0.004(2)
C18B 0.039(2) 0.066(3) 0.034(2) 0.005(2) 0.0099(18) -0.0076(19)
C19B 0.031(2) 0.045(2) 0.045(2) 0.0006(17) 0.0140(18) -0.0004(17)
C20B 0.0223(17) 0.040(2) 0.0304(19) 0.0032(15) 0.0097(15) 0.0057(15)
C21B 0.0229(17) 0.0359(19) 0.0326(19) 0.0040(15) 0.0100(15) 0.0045(16)
C22B 0.0241(17) 0.0311(18) 0.0345(19) 0.0001(14) 0.0063(15) 0.0018(14)
C23B 0.029(2) 0.063(3) 0.057(3) -0.0114(19) 0.0056(19) -0.004(2)

loop_
_atom_type_symbol
_atom_type_description
_atom_type_scat_dispersion_real
_atom_type_scat_dispersion_imag
_atom_type_scat_source
C C 0.0033 0.0016 'International Tables Vol C Tables 4.2.6.8 and 6.1.1.4'
H H 0.0000 0.0000 'International Tables Vol C Tables 4.2.6.8 and 6.1.1.4'
Br Br -0.2901 2.4595 'International Tables Vol C Tables 4.2.6.8 and 6.1.1.4'
N N 0.0061 0.0033 'International Tables Vol C Tables 4.2.6.8 and 6.1.1.4'
O O 0.0106 0.0060 'International Tables Vol C Tables 4.2.6.8 and 6.1.1.4'

loop_
_exptl_crystal_face_index_h
_exptl_crystal_face_index_k
_exptl_crystal_face_index_l
_exptl_crystal_face_perp_dist
2 0 -1 0.1036
17 30 8 0.1303
8 -15 4 0.1283
8 -15 -4 0.0886
19 -30 -21 0.0953
27 -5 -30 0.1193
16 30 -19 0.1295
0 1 0 0.0825
1 30 14 0.0933
-2 -7 30 0.1346
-1 -30 20 0.1273
-17 -30 -14 0.1239
-25 30 9 0.1099
-29 -2 30 0.1067
-30 -26 29 0.1055
0 -1 0 0.0975
-1 -30 -13 0.0961
-3 7 -30 0.1368
1 30 -17 0.1159

loop_
_geom_angle_atom_site_label_1
_geom_angle_atom_site_label_2
_geom_angle_atom_site_label_3
_geom_angle_site_symmetry_1
_geom_angle_site_symmetry_3
_geom_angle
_geom_angle_publ_flag
C21A N1A C14A . . 111.9(3) ?
C21A N1A C13A . . 124.6(3) ?
C14A N1A C13A . . 123.2(3) ?
C2A C1A C6A . . 121.0(3) ?
C2A C1A C7A . . 119.3(3) ?
C6A C1A C7A . . 119.7(3) ?
C1A C2A C3A . . 119.3(3) ?
C1A C2A C8A . . 120.3(3) ?
C3A C2A C8A . . 120.3(3) ?
C2A C3A C4A . . 120.4(3) ?
C2A C3A C10A . . 119.7(3) ?
C4A C3A C10A . . 119.9(3) ?
C5A C4A C3A . . 119.9(3) ?
C5A C4A C11A . . 120.3(3) ?
C3A C4A C11A . . 119.6(3) ?
C4A C5A C6A . . 120.2(3) ?
C4A C5A C13A . . 120.2(3) ?
C6A C5A C13A . . 119.5(3) ?
C1A C6A C5A . . 119.1(3) ?
C1A C6A C22A . . 119.5(3) ?
C5A C6A C22A . . 121.4(3) ?
C1A C7A Br1A . . 112.1(2) ?
C1A C7A H7A . . 109.2 ?
Br1A C7A H7A . . 109.2 ?
C1A C7A H7B . . 109.2 ?
Br1A C7A H7B . . 109.2 ?
H7A C7A H7B . . 107.9 ?
C2A C8A C9A . . 111.2(3) ?
C2A C8A H8A . . 109.4 ?
C9A C8A H8A . . 109.4 ?
C2A C8A H8B . . 109.4 ?
C9A C8A H8B . . 109.4 ?
H8A C8A H8B . . 108.0 ?
C8A C9A H9A . . 109.5 ?
C8A C9A H9B . . 109.5 ?
H9A C9A H9B . . 109.5 ?
C8A C9A H9C . . 109.5 ?
H9A C9A H9C . . 109.5 ?
H9B C9A H9C . . 109.5 ?
C3A C10A Br2A . . 110.9(2) ?
C3A C10A H10A . . 109.5 ?
Br2A C10A H10A . . 109.5 ?
C3A C10A H10B . . 109.5 ?
Br2A C10A H10B . . 109.5 ?
H10A C10A H10B . . 108.1 ?
C4A C11A C12A . . 110.7(3) ?
C4A C11A H11A . . 109.5 ?
C12A C11A H11A . . 109.5 ?
C4A C11A H11B . . 109.5 ?
C12A C11A H11B . . 109.5 ?
H11A C11A H11B . . 108.1 ?
C11A C12A H12A . . 109.5 ?
C11A C12A H12B . . 109.5 ?
H12A C12A H12B . . 109.5 ?
C11A C12A H12C . . 109.5 ?
H12A C12A H12C . . 109.5 ?
H12B C12A H12C . . 109.5 ?
N1A C13A C5A . . 114.9(3) ?
N1A C13A H13A . . 108.5 ?
C5A C13A H13A . . 108.5 ?
N1A C13A H13B . . 108.5 ?
C5A C13A H13B . . 108.5 ?
H13A C13A H13B . . 107.5 ?
O1A C14A N1A . . 124.9(3) ?
O1A C14A C15A . . 129.9(3) ?
N1A C14A C15A . . 105.2(3) ?
C20A C15A C16A . . 121.2(3) ?
C20A C15A C14A . . 108.7(3) ?
C16A C15A C14A . . 130.1(4) ?
C15A C16A C17A . . 116.0(4) ?
C15A C16A H16A . . 122.0 ?
C17A C16A H16A . . 122.0 ?
C18A C17A C16A . . 122.4(4) ?
C18A C17A H17A . . 118.8 ?
C16A C17A H17A . . 118.8 ?
C17A C18A C19A . . 120.7(4) ?
C17A C18A H18A . . 119.7 ?
C19A C18A H18A . . 119.7 ?
C18A C19A C20A . . 117.5(4) ?
C18A C19A H19A . . 121.2 ?
C20A C19A H19A . . 121.2 ?
C15A C20A C19A . . 122.1(3) ?
C15A C20A C21A . . 108.1(3) ?
C19A C20A C21A . . 129.8(4) ?
O2A C21A N1A . . 125.0(3) ?
O2A C21A C20A . . 129.1(3) ?
N1A C21A C20A . . 106.0(3) ?
C6A C22A C23A . . 112.6(3) ?
C6A C22A H22A . . 109.1 ?
C23A C22A H22A . . 109.1 ?
C6A C22A H22B . . 109.1 ?
C23A C22A H22B . . 109.1 ?
H22A C22A H22B . . 107.8 ?
C22A C23A H23A . . 109.5 ?
C22A C23A H23B . . 109.5 ?
H23A C23A H23B . . 109.5 ?
C22A C23A H23C . . 109.5 ?
H23A C23A H23C . . 109.5 ?
H23B C23A H23C . . 109.5 ?
C21B N1B C14B . . 111.7(3) ?
C21B N1B C13B . . 124.5(3) ?
C14B N1B C13B . . 123.8(3) ?
C2B C1B C6B . . 121.2(3) ?
C2B C1B C7B . . 119.1(3) ?
C6B C1B C7B . . 119.7(3) ?
C3B C2B C1B . . 118.9(3) ?
C3B C2B C8B . . 120.9(3) ?
C1B C2B C8B . . 120.3(3) ?
C2B C3B C4B . . 120.6(3) ?
C2B C3B C10B . . 119.0(3) ?
C4B C3B C10B . . 120.4(3) ?
C3B C4B C5B . . 120.3(3) ?
C3B C4B C11C . . 119.3(3) ?
C5B C4B C11C . . 120.4(3) ?
C3B C4B C11B . . 119.3(3) ?
C5B C4B C11B . . 120.4(3) ?
C6B C5B C4B . . 119.6(3) ?
C6B C5B C13B . . 120.3(3) ?
C4B C5B C13B . . 120.0(3) ?
C5B C6B C1B . . 119.4(3) ?
C5B C6B C22B . . 121.6(3) ?
C1B C6B C22B . . 119.1(3) ?
C1B C7B Br1B . . 112.3(2) ?
C1B C7B H7C . . 109.1 ?
Br1B C7B H7C . . 109.1 ?
C1B C7B H7D . . 109.1 ?
Br1B C7B H7D . . 109.1 ?
H7C C7B H7D . . 107.9 ?
C2B C8B C9B . . 112.3(3) ?
C2B C8B H8C . . 109.1 ?
C9B C8B H8C . . 109.1 ?
C2B C8B H8D . . 109.1 ?
C9B C8B H8D . . 109.1 ?
H8C C8B H8D . . 107.9 ?
C8B C9B H9D . . 109.5 ?
C8B C9B H9E . . 109.5 ?
H9D C9B H9E . . 109.5 ?
C8B C9B H9F . . 109.5 ?
H9D C9B H9F . . 109.5 ?
H9E C9B H9F . . 109.5 ?
C3B C10B Br2B . . 110.8(2) ?
C3B C10B H10C . . 109.5 ?
Br2B C10B H10C . . 109.5 ?
C3B C10B H10D . . 109.5 ?
Br2B C10B H10D . . 109.5 ?
H10C C10B H10D . . 108.1 ?
C12B C11B C4B . . 110.9(3) ?
C12B C11B H11C . . 109.5 ?
C4B C11B H11C . . 109.5 ?
C12B C11B H11D . . 109.5 ?
C4B C11B H11D . . 109.5 ?
H11C C11B H11D . . 108.0 ?
C11B C12B H12D . . 109.5 ?
C11B C12B H12E . . 109.5 ?
H12D C12B H12E . . 109.5 ?
C11B C12B H12F . . 109.5 ?
H12D C12B H12F . . 109.5 ?
H12E C12B H12F . . 109.5 ?
C12C C11C C4B . . 114.2(8) ?
C12C C11C H11E . . 108.7 ?
C4B C11C H11E . . 108.7 ?
C12C C11C H11F . . 108.7 ?
C4B C11C H11F . . 108.7 ?
H11E C11C H11F . . 107.6 ?
C11C C12C H12G . . 109.5 ?
C11C C12C H12H . . 109.5 ?
H12G C12C H12H . . 109.5 ?
C11C C12C H12I . . 109.5 ?
H12G C12C H12I . . 109.5 ?
H12H C12C H12I . . 109.5 ?
N1B C13B C5B . . 114.2(3) ?
N1B C13B H13C . . 108.7 ?
C5B C13B H13C . . 108.7 ?
N1B C13B H13D . . 108.7 ?
C5B C13B H13D . . 108.7 ?
H13C C13B H13D . . 107.6 ?
O1B C14B N1B . . 124.7(3) ?
O1B C14B C15B . . 129.8(3) ?
N1B C14B C15B . . 105.5(3) ?
C16B C15B C20B . . 121.3(4) ?
C16B C15B C14B . . 130.6(3) ?
C20B C15B C14B . . 108.1(3) ?
C15B C16B C17B . . 116.7(4) ?
C15B C16B H16B . . 121.7 ?
C17B C16B H16B . . 121.7 ?
C18B C17B C16B . . 122.1(4) ?
C18B C17B H17B . . 118.9 ?
C16B C17B H17B . . 118.9 ?
C17B C18B C19B . . 121.2(4) ?
C17B C18B H18B . . 119.4 ?
C19B C18B H18B . . 119.4 ?
C20B C19B C18B . . 116.7(4) ?
C20B C19B H19B . . 121.6 ?
C18B C19B H19B . . 121.6 ?
C19B C20B C15B . . 122.0(3) ?
C19B C20B C21B . . 129.8(3) ?
C15B C20B C21B . . 108.2(3) ?
O2B C21B N1B . . 124.8(3) ?
O2B C21B C20B . . 128.8(3) ?
N1B C21B C20B . . 106.3(3) ?
C6B C22B C23B . . 113.1(3) ?
C6B C22B H22C . . 108.9 ?
C23B C22B H22C . . 108.9 ?
C6B C22B H22D . . 108.9 ?
C23B C22B H22D . . 108.9 ?
H22C C22B H22D . . 107.8 ?
C22B C23B H23D . . 109.5 ?
C22B C23B H23E . . 109.5 ?
H23D C23B H23E . . 109.5 ?
C22B C23B H23F . . 109.5 ?
H23D C23B H23F . . 109.5 ?
H23E C23B H23F . . 109.5 ?

loop_
_geom_bond_atom_site_label_1
_geom_bond_atom_site_label_2
_geom_bond_site_symmetry_2
_geom_bond_distance
_geom_bond_publ_flag
Br1A C7A . 1.983(3) ?
Br2A C10A . 1.975(3) ?
O1A C14A . 1.210(4) ?
O2A C21A . 1.208(4) ?
N1A C21A . 1.394(4) ?
N1A C14A . 1.406(4) ?
N1A C13A . 1.471(4) ?
C1A C2A . 1.401(4) ?
C1A C6A . 1.412(4) ?
C1A C7A . 1.505(4) ?
C2A C3A . 1.406(4) ?
C2A C8A . 1.517(4) ?
C3A C4A . 1.411(4) ?
C3A C10A . 1.503(4) ?
C4A C5A . 1.402(4) ?
C4A C11A . 1.519(4) ?
C5A C6A . 1.412(4) ?
C5A C13A . 1.528(4) ?
C6A C22A . 1.518(4) ?
C7A H7A . 0.9900 ?
C7A H7B . 0.9900 ?
C8A C9A . 1.536(5) ?
C8A H8A . 0.9900 ?
C8A H8B . 0.9900 ?
C9A H9A . 0.9800 ?
C9A H9B . 0.9800 ?
C9A H9C . 0.9800 ?
C10A H10A . 0.9900 ?
C10A H10B . 0.9900 ?
C11A C12A . 1.531(5) ?
C11A H11A . 0.9900 ?
C11A H11B . 0.9900 ?
C12A H12A . 0.9800 ?
C12A H12B . 0.9800 ?
C12A H12C . 0.9800 ?
C13A H13A . 0.9900 ?
C13A H13B . 0.9900 ?
C14A C15A . 1.493(5) ?
C15A C20A . 1.380(5) ?
C15A C16A . 1.390(5) ?
C16A C17A . 1.414(6) ?
C16A H16A . 0.9500 ?
C17A C18A . 1.375(6) ?
C17A H17A . 0.9500 ?
C18A C19A . 1.384(6) ?
C18A H18A . 0.9500 ?
C19A C20A . 1.387(5) ?
C19A H19A . 0.9500 ?
C20A C21A . 1.491(5) ?
C22A C23A . 1.521(5) ?
C22A H22A . 0.9900 ?
C22A H22B . 0.9900 ?
C23A H23A . 0.9800 ?
C23A H23B . 0.9800 ?
C23A H23C . 0.9800 ?
Br1B C7B . 1.979(3) ?
Br2B C10B . 1.980(3) ?
O1B C14B . 1.212(4) ?
O2B C21B . 1.213(4) ?
N1B C21B . 1.392(4) ?
N1B C14B . 1.411(4) ?
N1B C13B . 1.472(4) ?
C1B C2B . 1.407(4) ?
C1B C6B . 1.415(4) ?
C1B C7B . 1.499(4) ?
C2B C3B . 1.406(4) ?
C2B C8B . 1.516(4) ?
C3B C4B . 1.409(4) ?
C3B C10B . 1.498(4) ?
C4B C5B . 1.412(4) ?
C4B C11C . 1.517(4) ?
C4B C11B . 1.517(4) ?
C5B C6B . 1.411(4) ?
C5B C13B . 1.518(4) ?
C6B C22B . 1.514(4) ?
C7B H7C . 0.9900 ?
C7B H7D . 0.9900 ?
C8B C9B . 1.532(4) ?
C8B H8C . 0.9900 ?
C8B H8D . 0.9900 ?
C9B H9D . 0.9800 ?
C9B H9E . 0.9800 ?
C9B H9F . 0.9800 ?
C10B H10C . 0.9900 ?
C10B H10D . 0.9900 ?
C11B C12B . 1.510(5) ?
C11B H11C . 0.9900 ?
C11B H11D . 0.9900 ?
C12B H12D . 0.9800 ?
C12B H12E . 0.9800 ?
C12B H12F . 0.9800 ?
C11C C12C . 1.41(2) ?
C11C H11E . 0.9900 ?
C11C H11F . 0.9900 ?
C12C H12G . 0.9800 ?
C12C H12H . 0.9800 ?
C12C H12I . 0.9800 ?
C13B H13C . 0.9900 ?
C13B H13D . 0.9900 ?
C14B C15B . 1.496(5) ?
C15B C16B . 1.388(5) ?
C15B C20B . 1.389(5) ?
C16B C17B . 1.392(6) ?
C16B H16B . 0.9500 ?
C17B C18B . 1.380(6) ?
C17B H17B . 0.9500 ?
C18B C19B . 1.398(5) ?
C18B H18B . 0.9500 ?
C19B C20B . 1.385(5) ?
C19B H19B . 0.9500 ?
C20B C21B . 1.488(5) ?
C22B C23B . 1.527(5) ?
C22B H22C . 0.9900 ?
C22B H22D . 0.9900 ?
C23B H23D . 0.9800 ?
C23B H23E . 0.9800 ?
C23B H23F . 0.9800 ?

loop_
_geom_hbond_atom_site_label_D
_geom_hbond_atom_site_label_H
_geom_hbond_atom_site_label_A
_geom_hbond_site_symmetry_A
_geom_hbond_distance_DH
_geom_hbond_distance_HA
_geom_hbond_distance_DA
_geom_hbond_angle_DHA
_geom_hbond_publ_flag
C10A H10B O2B . 0.99 2.35 3.223(4) 147.2 yes
C11A H11A N1A . 0.99 2.54 3.283(4) 131.9 yes
C13A H13B Br2B 1_455 0.99 2.92 3.746(3) 141.6 yes
C13A H13B O1A . 0.99 2.52 2.914(4) 103.4 yes
C9B H9F Br2A 2_645 0.98 3.00 3.921(4) 157.8 yes
C11B H11D N1B . 0.99 2.45 3.207(4) 133.0 yes
C12B H12D Br1B 2_645 0.98 2.86 3.499(4) 123.3 yes
C13B H13D O1B . 0.99 2.53 2.928(4) 103.6 yes
C22B H22D O2B . 0.99 2.64 3.322(4) 126.4 yes
C23B H23E O2A 2_545 0.98 2.43 3.226(5) 137.6 yes
C22A H22B O2A . 0.99 2.59 3.278(4) 126.3 yes
C9B H9D <i>Cg</i>4 4_565 0.98 2.96 3.731(5) 137 yes
C23B H23D <i>Cg</i>4 4_665 0.98 2.92 3.542(5) 122 yes
C12C H12I N1B . 0.98 2.56 3.24(2) 126.3 yes

loop_
_geom_torsion_atom_site_label_1
_geom_torsion_atom_site_label_2
_geom_torsion_atom_site_label_3
_geom_torsion_atom_site_label_4
_geom_torsion_site_symmetry_1
_geom_torsion_site_symmetry_2
_geom_torsion_site_symmetry_3
_geom_torsion_site_symmetry_4
_geom_torsion
_geom_torsion_publ_flag
C6A C1A C2A C3A . . . . 2.0(5) ?
C7A C1A C2A C3A . . . . -175.9(3) ?
C6A C1A C2A C8A . . . . 179.0(3) ?
C7A C1A C2A C8A . . . . 1.1(4) ?
C1A C2A C3A C4A . . . . 0.1(5) ?
C8A C2A C3A C4A . . . . -176.9(3) ?
C1A C2A C3A C10A . . . . 179.0(3) ?
C8A C2A C3A C10A . . . . 2.0(5) ?
C2A C3A C4A C5A . . . . -1.3(4) ?
C10A C3A C4A C5A . . . . 179.8(3) ?
C2A C3A C4A C11A . . . . 174.2(3) ?
C10A C3A C4A C11A . . . . -4.7(4) ?
C3A C4A C5A C6A . . . . 0.4(4) ?
C11A C4A C5A C6A . . . . -175.1(3) ?
C3A C4A C5A C13A . . . . 176.4(3) ?
C11A C4A C5A C13A . . . . 0.9(4) ?
C2A C1A C6A C5A . . . . -2.9(4) ?
C7A C1A C6A C5A . . . . 175.0(3) ?
C2A C1A C6A C22A . . . . 178.5(3) ?
C7A C1A C6A C22A . . . . -3.6(4) ?
C4A C5A C6A C1A . . . . 1.7(4) ?
C13A C5A C6A C1A . . . . -174.3(3) ?
C4A C5A C6A C22A . . . . -179.8(3) ?
C13A C5A C6A C22A . . . . 4.2(4) ?
C2A C1A C7A Br1A . . . . -89.3(3) ?
C6A C1A C7A Br1A . . . . 92.8(3) ?
C1A C2A C8A C9A . . . . -89.4(4) ?
C3A C2A C8A C9A . . . . 87.6(4) ?
C2A C3A C10A Br2A . . . . 91.8(3) ?
C4A C3A C10A Br2A . . . . -89.3(3) ?
C5A C4A C11A C12A . . . . 90.8(3) ?
C3A C4A C11A C12A . . . . -84.7(4) ?
C21A N1A C13A C5A . . . . 52.9(4) ?
C14A N1A C13A C5A . . . . -133.3(3) ?
C4A C5A C13A N1A . . . . 73.6(4) ?
C6A C5A C13A N1A . . . . -110.4(3) ?
C21A N1A C14A O1A . . . . 177.5(3) ?
C13A N1A C14A O1A . . . . 3.0(5) ?
C21A N1A C14A C15A . . . . -3.3(4) ?
C13A N1A C14A C15A . . . . -177.8(3) ?
O1A C14A C15A C20A . . . . -179.5(4) ?
N1A C14A C15A C20A . . . . 1.3(4) ?
O1A C14A C15A C16A . . . . 2.2(6) ?
N1A C14A C15A C16A . . . . -176.9(3) ?
C20A C15A C16A C17A . . . . -1.6(5) ?
C14A C15A C16A C17A . . . . 176.5(3) ?
C15A C16A C17A C18A . . . . 0.8(6) ?
C16A C17A C18A C19A . . . . 0.4(6) ?
C17A C18A C19A C20A . . . . -0.8(6) ?
C16A C15A C20A C19A . . . . 1.3(5) ?
C14A C15A C20A C19A . . . . -177.2(3) ?
C16A C15A C20A C21A . . . . 179.4(3) ?
C14A C15A C20A C21A . . . . 0.9(4) ?
C18A C19A C20A C15A . . . . 0.0(6) ?
C18A C19A C20A C21A . . . . -177.7(4) ?
C14A N1A C21A O2A . . . . -176.4(3) ?
C13A N1A C21A O2A . . . . -2.0(6) ?
C14A N1A C21A C20A . . . . 3.9(4) ?
C13A N1A C21A C20A . . . . 178.3(3) ?
C15A C20A C21A O2A . . . . 177.4(4) ?
C19A C20A C21A O2A . . . . -4.6(7) ?
C15A C20A C21A N1A . . . . -2.9(4) ?
C19A C20A C21A N1A . . . . 175.0(4) ?
C1A C6A C22A C23A . . . . 91.4(4) ?
C5A C6A C22A C23A . . . . -87.1(4) ?
C6B C1B C2B C3B . . . . 4.1(4) ?
C7B C1B C2B C3B . . . . -173.0(3) ?
C6B C1B C2B C8B . . . . -176.7(3) ?
C7B C1B C2B C8B . . . . 6.2(4) ?
C1B C2B C3B C4B . . . . -0.8(4) ?
C8B C2B C3B C4B . . . . 180.0(3) ?
C1B C2B C3B C10B . . . . 178.5(3) ?
C8B C2B C3B C10B . . . . -0.7(4) ?
C2B C3B C4B C5B . . . . -1.9(5) ?
C10B C3B C4B C5B . . . . 178.8(3) ?
C2B C3B C4B C11C . . . . 175.8(3) ?
C10B C3B C4B C11C . . . . -3.5(4) ?
C2B C3B C4B C11B . . . . 175.8(3) ?
C10B C3B C4B C11B . . . . -3.5(4) ?
C3B C4B C5B C6B . . . . 1.3(5) ?
C11C C4B C5B C6B . . . . -176.4(3) ?
C11B C4B C5B C6B . . . . -176.4(3) ?
C3B C4B C5B C13B . . . . 177.9(3) ?
C11C C4B C5B C13B . . . . 0.2(4) ?
C11B C4B C5B C13B . . . . 0.2(4) ?
C4B C5B C6B C1B . . . . 1.9(4) ?
C13B C5B C6B C1B . . . . -174.7(3) ?
C4B C5B C6B C22B . . . . -177.4(3) ?
C13B C5B C6B C22B . . . . 6.0(4) ?
C2B C1B C6B C5B . . . . -4.7(4) ?
C7B C1B C6B C5B . . . . 172.4(3) ?
C2B C1B C6B C22B . . . . 174.7(3) ?
C7B C1B C6B C22B . . . . -8.2(4) ?
C2B C1B C7B Br1B . . . . -90.8(3) ?
C6B C1B C7B Br1B . . . . 92.0(3) ?
C3B C2B C8B C9B . . . . 86.8(4) ?
C1B C2B C8B C9B . . . . -92.4(4) ?
C2B C3B C10B Br2B . . . . 92.4(3) ?
C4B C3B C10B Br2B . . . . -88.3(3) ?
C3B C4B C11B C12B . . . . -84.5(4) ?
C5B C4B C11B C12B . . . . 93.2(4) ?
C3B C4B C11C C12C . . . . 87.7(10) ?
C5B C4B C11C C12C . . . . -94.6(10) ?
C21B N1B C13B C5B . . . . 54.5(4) ?
C14B N1B C13B C5B . . . . -128.2(3) ?
C6B C5B C13B N1B . . . . -113.3(3) ?
C4B C5B C13B N1B . . . . 70.1(4) ?
C21B N1B C14B O1B . . . . 178.8(3) ?
C13B N1B C14B O1B . . . . 1.2(5) ?
C21B N1B C14B C15B . . . . -2.2(4) ?
C13B N1B C14B C15B . . . . -179.8(3) ?
O1B C14B C15B C16B . . . . 0.6(6) ?
N1B C14B C15B C16B . . . . -178.4(3) ?
O1B C14B C15B C20B . . . . -180.0(4) ?
N1B C14B C15B C20B . . . . 1.1(4) ?
C20B C15B C16B C17B . . . . 0.3(5) ?
C14B C15B C16B C17B . . . . 179.7(3) ?
C15B C16B C17B C18B . . . . -0.1(6) ?
C16B C17B C18B C19B . . . . 0.0(6) ?
C17B C18B C19B C20B . . . . 0.0(6) ?
C18B C19B C20B C15B . . . . 0.2(5) ?
C18B C19B C20B C21B . . . . 180.0(3) ?
C16B C15B C20B C19B . . . . -0.4(5) ?
C14B C15B C20B C19B . . . . -179.9(3) ?
C16B C15B C20B C21B . . . . 179.8(3) ?
C14B C15B C20B C21B . . . . 0.3(4) ?
C14B N1B C21B O2B . . . . -177.6(3) ?
C13B N1B C21B O2B . . . . 0.0(5) ?
C14B N1B C21B C20B . . . . 2.4(4) ?
C13B N1B C21B C20B . . . . 179.9(3) ?
C19B C20B C21B O2B . . . . -1.4(6) ?
C15B C20B C21B O2B . . . . 178.4(3) ?
C19B C20B C21B N1B . . . . 178.7(3) ?
C15B C20B C21B N1B . . . . -1.6(4) ?
C5B C6B C22B C23B . . . . -90.3(4) ?
C1B C6B C22B C23B . . . . 90.3(4) ?

_cod_database_fobs_code 2244190
